data_2001680
loop_
_publ_author_name
'Evans, D. J.'
'Hughes, D. L.'
'Leigh, G. J.'
'Garcia, G.'
'Santana, M. D.'

_publ_section_title
;
 Structure of
 4,7-bis(4-mercaptobenzoyl)-1-tosyl-1,4,7-triazacyclononane
;
_journal_issue 5
_journal_name_full 'Acta Crystallographica Section C'
_journal_page_first 905
_journal_page_last 908
_journal_paper_doi 10.1107/S0108270192012770
_journal_volume 49
_journal_year 1993
_chemical_formula_moiety 'C27 H29 N3 O4 S3,0.5(C6 H14)'
_chemical_formula_sum 'C30 H36 N3 O4 S3'
_chemical_formula_weight 598.8
_symmetry_cell_setting monoclinic
_symmetry_space_group_name_Hall '-P 2yab'
_symmetry_space_group_name_H-M 'P 1 21/a 1'
_cell_angle_alpha 90.
_cell_angle_beta 100.07(2)
_cell_angle_gamma 90.
_cell_formula_units_Z 4
_cell_length_a 24.113(5)
_cell_length_b 11.020(5)
_cell_length_c 12.065(4)
_cell_volume 3156.6(19)
_diffrn_radiation_type Mo
_diffrn_radiation_wavelength 0.71069
_exptl_absorpt_coefficient_mu 0.26
_exptl_crystal_density_diffrn 1.260
_exptl_crystal_F_000 1268
_cod_data_source_file al1031.cif
_cod_data_source_block al1031_Structure_1_of_1
_cod_original_cell_volume 3156.7
_cod_database_code 2001680

loop_
_atom_site_label
_atom_site_fract_x
_atom_site_fract_y
_atom_site_fract_z
_atom_site_U_iso_or_equiv
N(1) .2194(3) .4918(5) .3538(5) .046(2)
C(2) .2130(3) .5348(6) .2380(7) .054(3)
C(3) .2680(3) .5437(6) .1910(7) .056(3)
N(4) .3010(3) .6569(5) .2209(5) .052(2)
C(5) .3580(3) .6439(7) .2792(7) .058(3)
C(6) .3653(3) .6323(6) .4062(7) .055(3)
N(7) .3402(3) .5213(5) .4435(5) .048(2)
C(8) .2956(3) .5339(7) .5117(7) .057(3)
C(9) .2412(3) .5748(6) .4452(7) .052(3)
C(1) .2000(3) .3836(7) .3794(7) .052(3)
O(1) .1978(3) .3569(5) .4785(5) .068(2)
C(11) .1845(3) .2918(6) .2879(6) .047(3)
C(12) .1316(4) .2498(7) .2614(7) .060(3)
C(13) .1171(4) .1582(8) .1820(7) .064(3)
C(14) .1581(4) .1086(7) .1293(6) .055(3)
C(15) .2119(3) .1507(7) .1549(6) .055(3)
C(16) .2245(4) .2401(7) .2343(7) .058(3)
S(1) .13830(10) -.0043(2) .0245(2) .0850(10)
C(4) .2797(4) .7545(7) .1590(8) .063(3)
O(4) .2346(3) .7518(5) .0965(6) .084(3)
C(41) .3139(3) .8698(6) .1679(7) .057(3)
C(42) .3248(4) .9382(7) .2630(7) .061(3)
C(43) .3513(4) 1.0507(7) .2634(7) .065(3)
C(44) .3661(4) 1.0908(7) .1642(8) .075(4)
C(45) .3568(5) 1.0221(8) .0696(8) .096(5)
C(46) .3296(4) .9107(8) .0722(7) .077(4)
S(4) .3981(2) 1.2354(3) .1562(3) .130(2)
S(7) .37738(9) .3979(2) .4581(2) .053(7)
O(71) .3391(2) .2980(4) .4373(5) .066(2)
O(72) .4208(2) .4135(4) .3905(5) .065(2)
C(71) .4103(3) .3855(7) .5973(7) .057(3)
C(72) .4606(3) .4454(8) .6366(7) .062(3)
C(73) .4880(4) .4282(9) .7438(8) .074(4)
C(74) .4685(4) .3511(11) .8163(8) .089(4)
C(75) .4161(5) .2983(11) .7811(10) .109(5)
C(76) .3890(4) .3110(9) .6726(9) .086(4)
C(77) .5005(5) .3292(14) .9349(9) .136(6)
C(81) .008(3) .393(7) .516(10) .26(3)
C(82) .0 .5000 .5000 .21(3)
C(83) .017(4) .504(11) .374(8) .26(4)
C(84) .016(3) .515(6) .249(6) .18(2)
C(85) .005(4) .417(11) .604(13) .26(4)
C(86) .057(4) .481(7) .448(8) .24(3)
C(87) .014(5) .381(11) .440(12) .24(6)
H(1) .185(4) -.085(8) .039(7) .10(3)
H(4) .410(3) 1.273(6) .252(6) .06(2)
H(2)a .1880 .4785 .1903 .073
H(2)b .1958 .6155 .2342 .073
H(3)a .2588 .5387 .1087 .049
H(3)b .2919 .4747 .2199 .049
H(5)a .3739 .5708 .2505 .071
H(5)b .3792 .7152 .2619 .071
H(6)a .3475 .7024 .4354 .058
H(6)b .4057 .6323 .4371 .058
H(8)a .2898 .4549 .5452 .088
H(8)b .3079 .5930 .5716 .088
H(9)a .2466 .6548 .4134 .043
H(9)b .2136 .5809 .4957 .043
H(12) .1024 .2848 .2988 .071
H(13) .0781 .1292 .1637 .062
H(15) .2413 .1175 .1169 .056
H(16) .2636 .2684 .2535 .037
H(42) .3140 .9079 .3326 .090
H(43) .3591 1.0998 .3321 .092
H(45) .3693 1.0497 .0007 .121
H(46) .3214 .8616 .0035 .084
H(72) .4764 .5004 .5864 .076
H(73) .5230 .4728 .7698 .062
H(75) .3983 .2520 .8346 .082
H(76) .3539 .2663 .6471 .087
H(77)a .5405(11) .346(14) .935(4) .30(6)
H(77)b .495(5) .245(4) .955(5) .30(6)
H(77)c .486(5) .385(10) .986(3) .30(6)

loop_
_geom_angle_atom_site_label_1
_geom_angle_atom_site_label_2
_geom_angle_atom_site_label_3
_geom_angle
C(2) N(1) C(9) 119.1(6)
C(2) N(1) C(1) 121.9(6)
C(9) N(1) C(1) 118.6(6)
N(1) C(2) C(3) 114.9(6)
C(2) C(3) N(4) 115.0(6)
C(3) N(4) C(5) 117.3(6)
C(3) N(4) C(4) 113.4(7)
C(5) N(4) C(4) 125.8(6)
N(4) C(5) C(6) 115.8(6)
C(5) C(6) N(7) 113.4(6)
C(6) N(7) C(8) 118.3(6)
C(6) N(7) S(7) 118.7(5)
C(8) N(7) S(7) 117.6(5)
N(7) C(8) C(9) 113.0(6)
N(1) C(9) C(8) 112.7(6)
N(1) C(1) O(1) 120.7(7)
N(1) C(1) C(11) 119.0(7)
O(1) C(1) C(11) 120.2(7)
C(1) C(11) C(12) 120.9(7)
C(1) C(11) C(16) 121.5(7)
C(12) C(11) C(16) 117.5(7)
C(11) C(12) C(13) 121.8(8)
C(12) C(13) C(14) 119.4(8)
C(13) C(14) C(15) 119.5(7)
C(13) C(14) S(1) 118.7(6)
C(15) C(14) S(1) 121.8(6)
C(14) C(15) C(16) 119.3(7)
C(11) C(16) C(15) 122.6(7)
N(4) C(4) O(4) 122.3(8)
C(14) S(1) H(1) 104.(4)
N(4) C(4) C(41) 118.6(8)
O(4) C(4) C(41) 119.0(8)
C(4) C(41) C(42) 123.4(7)
C(4) C(41) C(46) 116.8(8)
C(42) C(41) C(46) 119.5(7)
C(41) C(42) C(43) 121.2(7)
C(42) C(43) C(44) 118.0(8)
C(43) C(44) C(45) 121.5(8)
C(43) C(44) S(4) 120.9(7)
C(45) C(44) S(4) 117.6(7)
C(44) C(45) C(46) 118.8(9)
C(41) C(46) C(45) 121.0(8)
N(7) S(7) O(71) 107.3(3)
N(7) S(7) O(72) 106.3(3)
O(71) S(7) O(72) 120.1(3)
N(7) S(7) C(71) 108.8(3)
O(71) S(7) C(71) 106.4(3)
O(72) S(7) C(71) 107.6(4)
S(7) C(71) C(72) 121.2(6)
S(7) C(71) C(76) 121.5(7)
C(72) C(71) C(76) 117.3(8)
C(71) C(72) C(73) 120.6(8)
C(72) C(73) C(74) 122.2(9)
C(73) C(74) C(75) 117.6(9)
C(73) C(74) C(77) 121.9(10)
C(75) C(74) C(77) 120.4(10)
C(74) C(75) C(76) 120.6(10)
C(71) C(76) C(75) 121.2(9)
C(44) S(4) H(4) 107.(3)

loop_
_geom_bond_atom_site_label_1
_geom_bond_atom_site_label_2
_geom_bond_distance
N(1) C(2) 1.457(9)
N(1) C(9) 1.458(9)
N(1) C(1) 1.337(9)
C(2) C(3) 1.534(11)
C(3) N(4) 1.489(9)
N(4) C(5) 1.439(9)
N(4) C(4) 1.358(10)
C(5) C(6) 1.516(11)
C(6) N(7) 1.471(8)
N(7) C(8) 1.471(9)
N(7) S(7) 1.622(6)
C(8) C(9) 1.482(10)
C(1) O(1) 1.242(9)
C(1) C(11) 1.496(10)
C(11) C(12) 1.343(10)
C(11) C(16) 1.375(10)
C(12) C(13) 1.394(11)
C(13) C(14) 1.378(11)
C(14) C(15) 1.363(11)
C(14) S(1) 1.779(8)
S(1) H(1) 1.41(9)
C(15) C(16) 1.371(10)
C(4) O(4) 1.211(10)
C(4) C(41) 1.507(11)
C(41) C(42) 1.359(11)
C(41) C(46) 1.355(11)
C(42) C(43) 1.394(11)
C(43) C(44) 1.380(11)
C(44) C(45) 1.355(12)
C(44) S(4) 1.781(8)
C(45) C(46) 1.396(12)
S(7) O(71) 1.430(5)
S(7) O(72) 1.446(5)
S(7) C(71) 1.732(9)
C(71) C(72) 1.389(11)
C(71) C(76) 1.388(11)
C(72) C(73) 1.360(11)
C(73) C(74) 1.360(13)
C(74) C(75) 1.388(14)
C(74) C(77) 1.522(13)
C(75) C(76) 1.364(13)
S(4) H(4) 1.21(7)
